data_4103974
loop_
_publ_author_name
'Monica Carreira'
'Manutsavin Charernsuk'
'Michael Eberhard'
'Natalie Fey'
'Roel van Ginkel'
'Alex Hamilton'
'Wilhelmus P. Mul'
'A. Guy Orpen'
'Hirihataya Phetmung'
'Paul G. Pringle'

_publ_section_title
;
 Anatomy of Phobanes. Diastereoselective Synthesis of the Three Isomers of
 n-Butylphobane and a Comparison of their Donor Properties
;
_journal_name_full 'Journal of the American Chemical Society'
_journal_page_first 3078
_journal_page_last 3092
_journal_paper_doi 10.1021/ja808807s
_journal_volume 131
_journal_year 2009
_chemical_formula_moiety 'C24 H46 Cl2 P2 Pt'
_chemical_formula_sum 'C24 H46 Cl2 P2 Pt'
_chemical_formula_weight 662.54
_chemical_name_systematic
; 
 ? 
;
_space_group_IT_number 14
_symmetry_cell_setting monoclinic
_symmetry_space_group_name_Hall '-P 2yn'
_symmetry_space_group_name_H-M 'P 1 21/n 1'
_atom_sites_solution_hydrogens geom
_atom_sites_solution_primary direct
_atom_sites_solution_secondary difmap
_audit_creation_method SHELXL-97
_cell_angle_alpha 90.00
_cell_angle_beta 116.866(2)
_cell_angle_gamma 90.00
_cell_formula_units_Z 4
_cell_length_a 19.0791(10)
_cell_length_b 8.1201(3)
_cell_length_c 19.1417(10)
_cell_measurement_reflns_used 55173
_cell_measurement_temperature 120(2)
_cell_measurement_theta_max 27.48
_cell_measurement_theta_min 2.91
_cell_volume 2645.4(2)
_computing_cell_refinement
; 
DENZO (Otwinowski & Minor, 1997) & COLLECT (Hooft, R.W.W., 1998) 
;
_computing_data_collection 'COLLECT (Hooft, R.W.W., 1998)'
_computing_data_reduction
; 
DENZO (Otwinowski & Minor, 1997) & COLLECT (Hooft, R.W.W., 1998) 
;
_computing_molecular_graphics 'Bruker SHELXTL'
_computing_publication_material 'Bruker SHELXTL'
_computing_structure_refinement 'SHELXL-97 (Sheldrick, 1997)'
_computing_structure_solution 'SHELXS-97 (Sheldrick, 1990)'
_diffrn_ambient_temperature 120(2)
_diffrn_detector_area_resol_mean '4096x4096pixels / 62x62mm'
_diffrn_measured_fraction_theta_full 0.994
_diffrn_measured_fraction_theta_max 0.994
_diffrn_measurement_device_type
; 
Bruker-Nonius APEX II CCD camera on \k-goniostat 
;
_diffrn_measurement_method '\f & \w scans'
_diffrn_radiation_monochromator '10cm confocal mirrors'
_diffrn_radiation_source 'Bruker-Nonius FR591 rotating anode'
_diffrn_radiation_type MoK\a
_diffrn_radiation_wavelength 0.71073
_diffrn_reflns_av_R_equivalents 0.0663
_diffrn_reflns_av_sigmaI/netI 0.0652
_diffrn_reflns_limit_h_max 24
_diffrn_reflns_limit_h_min -24
_diffrn_reflns_limit_k_max 10
_diffrn_reflns_limit_k_min -10
_diffrn_reflns_limit_l_max 24
_diffrn_reflns_limit_l_min -24
_diffrn_reflns_number 23275
_diffrn_reflns_theta_full 27.48
_diffrn_reflns_theta_max 27.48
_diffrn_reflns_theta_min 3.12
_exptl_absorpt_coefficient_mu 5.637
_exptl_absorpt_correction_T_max 1.0
_exptl_absorpt_correction_T_min 0.695751
_exptl_absorpt_correction_type multi-scan
_exptl_absorpt_process_details 'SADABS 2007/2 (Sheldrick, G.M., 2007)'
_exptl_crystal_colour colourless
_exptl_crystal_density_diffrn 1.664
_exptl_crystal_density_meas x
_exptl_crystal_density_method 'not measured'
_exptl_crystal_description plate
_exptl_crystal_F_000 1328
_exptl_crystal_size_max 0.11
_exptl_crystal_size_mid 0.1
_exptl_crystal_size_min 0.03
_refine_diff_density_max 2.639
_refine_diff_density_min -2.113
_refine_diff_density_rms 0.240
_refine_ls_extinction_method none
_refine_ls_goodness_of_fit_ref 1.131
_refine_ls_hydrogen_treatment constr
_refine_ls_matrix_type full
_refine_ls_number_parameters 262
_refine_ls_number_reflns 6020
_refine_ls_number_restraints 0
_refine_ls_restrained_S_all 1.131
_refine_ls_R_factor_all 0.1064
_refine_ls_R_factor_gt 0.0683
_refine_ls_shift/su_max 0.001
_refine_ls_shift/su_mean 0.000
_refine_ls_structure_factor_coef Fsqd
_refine_ls_weighting_details 'calc w=1/[\s^2^(Fo^2^)+(0.0000P)^2^+47.2860P] where P=(Fo^2^+2Fc^2^)/3'
_refine_ls_weighting_scheme calc
_refine_ls_wR_factor_gt 0.1203
_refine_ls_wR_factor_ref 0.1386
_reflns_number_gt 4147
_reflns_number_total 6020
_reflns_threshold_expression >2sigma(I)
_cod_data_source_file ja808807s_si_004.cif
_cod_data_source_block 5a7_mcm97
_cod_database_code 4103974

loop_
_symmetry_equiv_pos_as_xyz
'x, y, z'
'-x+1/2, y+1/2, -z+1/2'
'-x, -y, -z'
'x-1/2, -y-1/2, z-1/2'

loop_
_atom_site_label
_atom_site_type_symbol
_atom_site_fract_x
_atom_site_fract_y
_atom_site_fract_z
_atom_site_U_iso_or_equiv
_atom_site_adp_type
_atom_site_occupancy
_atom_site_symmetry_multiplicity
_atom_site_calc_flag
_atom_site_refinement_flags
Pt2 Pt 0.5000 0.5000 0.0000 0.0320(3) Uani 1 2 d S
Pt1 Pt 1.0000 1.0000 0.0000 0.0255(2) Uani 1 2 d S
P1 P 0.9483(3) 0.8039(5) 0.0504(3) 0.0278(11) Uani 1 1 d .
P2 P 0.4503(3) 0.6964(5) 0.0538(3) 0.0279(11) Uani 1 1 d .
C5 C 0.8889(11) 0.878(2) 0.0980(12) 0.037(4) Uani 1 1 d .
H5 H 0.8533 0.9686 0.0660 0.044 Uiso 1 1 calc R
C17 C 0.4038(9) 0.612(2) 0.1114(10) 0.029(4) Uani 1 1 d .
H17 H 0.4365 0.5192 0.1444 0.035 Uiso 1 1 calc R
C20 C 0.3479(11) 0.995(2) 0.0801(12) 0.047(5) Uani 1 1 d .
H20A H 0.4035 1.0253 0.1136 0.056 Uiso 1 1 calc R
H20B H 0.3159 1.0940 0.0761 0.056 Uiso 1 1 calc R
C13 C 0.5221(10) 0.851(2) 0.1040(11) 0.043(4) Uani 1 1 d .
H13A H 0.5156 0.9396 0.0658 0.052 Uiso 1 1 calc R
H13B H 0.5095 0.9002 0.1443 0.052 Uiso 1 1 calc R
C23 C 0.2983(11) 0.653(3) -0.0292(11) 0.055(5) Uani 1 1 d .
H23A H 0.2499 0.7090 -0.0351 0.066 Uiso 1 1 calc R
H23B H 0.2846 0.5835 -0.0762 0.066 Uiso 1 1 calc R
C21 C 0.3391(10) 0.9579(18) -0.0028(10) 0.037(4) Uani 1 1 d .
H21A H 0.3700 1.0421 -0.0143 0.044 Uiso 1 1 calc R
H21B H 0.2833 0.9767 -0.0401 0.044 Uiso 1 1 calc R
C11 C 1.0317(11) 0.8497(17) 0.2030(10) 0.039(4) Uani 1 1 d .
H11A H 1.0752 0.9230 0.2081 0.047 Uiso 1 1 calc R
H11B H 1.0456 0.8020 0.2552 0.047 Uiso 1 1 calc R
C8 C 0.9276(11) 0.493(2) 0.1573(14) 0.057(6) Uani 1 1 d .
H8A H 0.8946 0.4544 0.1031 0.068 Uiso 1 1 calc R
H8B H 0.9355 0.3974 0.1922 0.068 Uiso 1 1 calc R
C16 C 0.7171(11) 0.631(3) 0.2484(15) 0.067(7) Uani 1 1 d .
H16A H 0.7280 0.5702 0.2101 0.101 Uiso 1 1 calc R
H16B H 0.7291 0.5605 0.2941 0.101 Uiso 1 1 calc R
H16C H 0.7498 0.7299 0.2649 0.101 Uiso 1 1 calc R
C6 C 0.8416(13) 0.751(2) 0.1167(13) 0.046(6) Uani 1 1 d .
H6A H 0.8079 0.8111 0.1350 0.056 Uiso 1 1 calc R
H6B H 0.8060 0.6968 0.0668 0.056 Uiso 1 1 calc R
C10 C 1.0230(10) 0.709(2) 0.1452(11) 0.037(4) Uani 1 1 d .
H10 H 1.0737 0.7042 0.1417 0.044 Uiso 1 1 calc R
C14 C 0.6292(10) 0.680(2) 0.2108(10) 0.045(4) Uani 1 1 d .
H14A H 0.5961 0.5811 0.1903 0.053 Uiso 1 1 calc R
H14B H 0.6168 0.7307 0.2510 0.053 Uiso 1 1 calc R
C1 C 0.8967(9) 0.6487(17) -0.0256(10) 0.032(3) Uani 1 1 d .
H1A H 0.9349 0.5872 -0.0375 0.039 Uiso 1 1 calc R
H1B H 0.8694 0.5695 -0.0070 0.039 Uiso 1 1 calc R
C4 C 0.7381(12) 0.701(3) -0.2389(11) 0.063(6) Uani 1 1 d .
H4A H 0.7028 0.7678 -0.2260 0.095 Uiso 1 1 calc R
H4B H 0.7073 0.6208 -0.2795 0.095 Uiso 1 1 calc R
H4C H 0.7669 0.7728 -0.2582 0.095 Uiso 1 1 calc R
C9 C 1.0068(10) 0.539(2) 0.1634(9) 0.041(4) Uani 1 1 d .
H9A H 1.0464 0.5139 0.2177 0.050 Uiso 1 1 calc R
H9B H 1.0173 0.4630 0.1287 0.050 Uiso 1 1 calc R
C15 C 0.6108(10) 0.8015(19) 0.1449(12) 0.047(5) Uani 1 1 d .
H15A H 0.6248 0.7519 0.1056 0.056 Uiso 1 1 calc R
H15B H 0.6433 0.9015 0.1658 0.056 Uiso 1 1 calc R
C12 C 0.9557(12) 0.952(2) 0.1762(12) 0.049(5) Uani 1 1 d .
H12A H 0.9661 1.0679 0.1673 0.058 Uiso 1 1 calc R
H12B H 0.9382 0.9516 0.2177 0.058 Uiso 1 1 calc R
C2 C 0.8375(8) 0.7356(13) -0.0987(9) 0.025(3) Uani 1 1 d .
H2A H 0.8649 0.8202 -0.1146 0.029 Uiso 1 1 calc R
H2B H 0.7982 0.7922 -0.0868 0.029 Uiso 1 1 calc R
C24 C 0.3299(9) 0.5422(17) 0.0443(10) 0.032(3) Uani 1 1 d .
H24A H 0.2887 0.5295 0.0619 0.039 Uiso 1 1 calc R
H24B H 0.3416 0.4315 0.0305 0.039 Uiso 1 1 calc R
C18 C 0.3886(13) 0.7372(19) 0.1642(12) 0.041(5) Uani 1 1 d .
H18A H 0.3743 0.6751 0.2004 0.050 Uiso 1 1 calc R
H18B H 0.4384 0.7958 0.1965 0.050 Uiso 1 1 calc R
C3 C 0.7945(9) 0.6130(18) -0.1680(8) 0.034(3) Uani 1 1 d .
H3A H 0.8337 0.5551 -0.1796 0.041 Uiso 1 1 calc R
H3B H 0.7662 0.5295 -0.1527 0.041 Uiso 1 1 calc R
C22 C 0.3623(11) 0.788(2) -0.0231(11) 0.035(4) Uani 1 1 d .
H22 H 0.3665 0.7937 -0.0733 0.042 Uiso 1 1 calc R
C19 C 0.3259(10) 0.864(2) 0.1225(11) 0.042(4) Uani 1 1 d .
H19A H 0.3124 0.9176 0.1613 0.051 Uiso 1 1 calc R
H19B H 0.2781 0.8064 0.0842 0.051 Uiso 1 1 calc R
C7 C 0.8822(13) 0.615(2) 0.1754(15) 0.066(7) Uani 1 1 d .
H7A H 0.9179 0.6683 0.2256 0.079 Uiso 1 1 calc R
H7B H 0.8415 0.5561 0.1842 0.079 Uiso 1 1 calc R
Cl1 Cl 1.0886(3) 0.8016(5) 0.0047(3) 0.0371(10) Uani 1 1 d .
Cl2 Cl 0.5067(3) 0.3014(5) 0.0898(3) 0.0443(12) Uani 1 1 d .

loop_
_atom_site_aniso_label
_atom_site_aniso_U_11
_atom_site_aniso_U_22
_atom_site_aniso_U_33
_atom_site_aniso_U_23
_atom_site_aniso_U_13
_atom_site_aniso_U_12
Pt2 0.0482(6) 0.0172(5) 0.0453(6) 0.0018(4) 0.0342(5) -0.0002(4)
Pt1 0.0294(5) 0.0154(5) 0.0337(5) 0.0001(4) 0.0160(4) -0.0016(4)
P1 0.040(2) 0.019(2) 0.027(2) 0.0034(18) 0.017(2) -0.0083(19)
P2 0.040(2) 0.016(2) 0.039(3) 0.0029(18) 0.028(2) -0.0048(18)
C5 0.045(11) 0.014(7) 0.056(12) -0.009(7) 0.027(10) -0.007(7)
C17 0.030(8) 0.029(9) 0.036(9) -0.004(7) 0.023(8) -0.004(7)
C20 0.046(10) 0.031(8) 0.077(14) 0.027(9) 0.041(10) 0.010(8)
C13 0.048(11) 0.036(9) 0.054(12) 0.005(8) 0.031(10) 0.004(8)
C23 0.042(11) 0.087(15) 0.039(11) -0.020(10) 0.020(9) -0.021(10)
C21 0.044(10) 0.032(8) 0.050(10) 0.025(7) 0.035(9) 0.022(7)
C11 0.067(12) 0.017(7) 0.041(10) 0.000(7) 0.031(9) 0.000(7)
C8 0.048(11) 0.040(10) 0.099(17) 0.042(11) 0.049(11) 0.023(9)
C16 0.049(13) 0.060(13) 0.095(19) 0.026(12) 0.034(14) 0.018(10)
C6 0.048(14) 0.057(14) 0.046(14) 0.010(9) 0.032(12) 0.002(9)
C10 0.028(9) 0.046(9) 0.037(10) 0.006(9) 0.014(8) -0.012(8)
C14 0.043(10) 0.040(9) 0.063(12) -0.009(9) 0.034(9) -0.009(8)
C1 0.028(6) 0.021(5) 0.061(8) 0.000(5) 0.032(6) -0.005(4)
C4 0.035(10) 0.104(18) 0.040(11) 0.018(13) 0.007(8) 0.028(12)
C9 0.036(9) 0.065(12) 0.020(8) 0.004(8) 0.010(7) 0.004(8)
C15 0.040(10) 0.026(8) 0.082(14) 0.018(9) 0.033(10) -0.006(7)
C12 0.070(14) 0.027(8) 0.064(13) -0.013(8) 0.045(12) -0.014(8)
C2 0.015(6) 0.002(5) 0.051(10) -0.005(5) 0.011(7) 0.000(4)
C24 0.028(6) 0.021(5) 0.061(8) 0.000(5) 0.032(6) -0.005(4)
C18 0.063(15) 0.027(9) 0.044(13) 0.011(7) 0.034(11) -0.006(8)
C3 0.043(9) 0.036(8) 0.024(8) -0.008(7) 0.014(7) -0.011(7)
C22 0.041(10) 0.028(8) 0.039(10) 0.011(8) 0.022(9) 0.000(8)
C19 0.033(9) 0.043(10) 0.057(12) -0.002(9) 0.026(9) 0.009(8)
C7 0.071(15) 0.027(9) 0.108(19) 0.039(10) 0.048(14) 0.009(9)
Cl1 0.046(3) 0.0210(19) 0.057(3) 0.0083(19) 0.035(2) 0.0046(18)
Cl2 0.075(3) 0.021(2) 0.058(3) 0.012(2) 0.050(3) 0.007(2)

loop_
_atom_type_symbol
_atom_type_description
_atom_type_scat_dispersion_real
_atom_type_scat_dispersion_imag
_atom_type_scat_source
C C 0.0033 0.0016 'International Tables Vol C Tables 4.2.6.8 and 6.1.1.4'
H H 0.0000 0.0000 'International Tables Vol C Tables 4.2.6.8 and 6.1.1.4'
P P 0.1023 0.0942 'International Tables Vol C Tables 4.2.6.8 and 6.1.1.4'
Cl Cl 0.1484 0.1585 'International Tables Vol C Tables 4.2.6.8 and 6.1.1.4'
Pt Pt -1.7033 8.3905 'International Tables Vol C Tables 4.2.6.8 and 6.1.1.4'

loop_
_geom_angle_atom_site_label_1
_geom_angle_atom_site_label_2
_geom_angle_atom_site_label_3
_geom_angle
_geom_angle_site_symmetry_1
_geom_angle_site_symmetry_3
Cl2 Pt2 Cl2 180.0 . 3_665
Cl2 Pt2 P2 87.39(15) . 3_665
Cl2 Pt2 P2 92.61(15) 3_665 3_665
Cl2 Pt2 P2 92.61(15) . .
Cl2 Pt2 P2 87.39(15) 3_665 .
P2 Pt2 P2 180.00(19) 3_665 .
P1 Pt1 P1 180.0 3_775 .
P1 Pt1 Cl1 86.90(16) 3_775 3_775
P1 Pt1 Cl1 93.10(16) . 3_775
P1 Pt1 Cl1 93.10(16) 3_775 .
P1 Pt1 Cl1 86.90(16) . .
Cl1 Pt1 Cl1 180.0 3_775 .
C1 P1 C5 112.7(7) . .
C1 P1 C10 112.5(8) . .
C5 P1 C10 91.3(9) . .
C1 P1 Pt1 108.7(5) . .
C5 P1 Pt1 117.1(6) . .
C10 P1 Pt1 113.8(5) . .
C13 P2 C22 110.6(8) . .
C13 P2 C17 113.7(8) . .
C22 P2 C17 96.8(8) . .
C13 P2 Pt2 110.8(6) . .
C22 P2 Pt2 109.5(6) . .
C17 P2 Pt2 114.5(5) . .
C6 C5 C12 110.3(17) . .
C6 C5 P1 117.2(12) . .
C12 C5 P1 100.3(12) . .
C6 C5 H5 109.5 . .
C12 C5 H5 109.5 . .
P1 C5 H5 109.5 . .
C24 C17 C18 114.8(15) . .
C24 C17 P2 98.5(11) . .
C18 C17 P2 115.5(11) . .
C24 C17 H17 109.2 . .
C18 C17 H17 109.2 . .
P2 C17 H17 109.2 . .
C19 C20 C21 119.0(16) . .
C19 C20 H20A 107.6 . .
C21 C20 H20A 107.6 . .
C19 C20 H20B 107.6 . .
C21 C20 H20B 107.6 . .
H20A C20 H20B 107.0 . .
C15 C13 P2 118.7(12) . .
C15 C13 H13A 107.6 . .
P2 C13 H13A 107.6 . .
C15 C13 H13B 107.6 . .
P2 C13 H13B 107.6 . .
H13A C13 H13B 107.1 . .
C24 C23 C22 111.1(14) . .
C24 C23 H23A 109.4 . .
C22 C23 H23A 109.4 . .
C24 C23 H23B 109.4 . .
C22 C23 H23B 109.4 . .
H23A C23 H23B 108.0 . .
C20 C21 C22 121.3(13) . .
C20 C21 H21A 107.0 . .
C22 C21 H21A 107.0 . .
C20 C21 H21B 107.0 . .
C22 C21 H21B 107.0 . .
H21A C21 H21B 106.7 . .
C10 C11 C12 112.3(15) . .
C10 C11 H11A 109.1 . .
C12 C11 H11A 109.1 . .
C10 C11 H11B 109.1 . .
C12 C11 H11B 109.1 . .
H11A C11 H11B 107.9 . .
C7 C8 C9 119.7(18) . .
C7 C8 H8A 107.4 . .
C9 C8 H8A 107.4 . .
C7 C8 H8B 107.4 . .
C9 C8 H8B 107.4 . .
H8A C8 H8B 106.9 . .
C14 C16 H16A 109.5 . .
C14 C16 H16B 109.5 . .
H16A C16 H16B 109.5 . .
C14 C16 H16C 109.5 . .
H16A C16 H16C 109.5 . .
H16B C16 H16C 109.5 . .
C7 C6 C5 120.8(18) . .
C7 C6 H6A 107.1 . .
C5 C6 H6A 107.1 . .
C7 C6 H6B 107.1 . .
C5 C6 H6B 107.1 . .
H6A C6 H6B 106.8 . .
C9 C10 C11 118.9(15) . .
C9 C10 P1 117.1(12) . .
C11 C10 P1 100.3(12) . .
C9 C10 H10 106.5 . .
C11 C10 H10 106.5 . .
P1 C10 H10 106.5 . .
C15 C14 C16 110.7(14) . .
C15 C14 H14A 109.5 . .
C16 C14 H14A 109.5 . .
C15 C14 H14B 109.5 . .
C16 C14 H14B 109.5 . .
H14A C14 H14B 108.1 . .
C2 C1 P1 108.7(9) . .
C2 C1 H1A 110.0 . .
P1 C1 H1A 110.0 . .
C2 C1 H1B 110.0 . .
P1 C1 H1B 110.0 . .
H1A C1 H1B 108.3 . .
C3 C4 H4A 109.5 . .
C3 C4 H4B 109.5 . .
H4A C4 H4B 109.5 . .
C3 C4 H4C 109.5 . .
H4A C4 H4C 109.5 . .
H4B C4 H4C 109.5 . .
C10 C9 C8 121.0(15) . .
C10 C9 H9A 107.1 . .
C8 C9 H9A 107.1 . .
C10 C9 H9B 107.1 . .
C8 C9 H9B 107.1 . .
H9A C9 H9B 106.8 . .
C14 C15 C13 112.2(13) . .
C14 C15 H15A 109.2 . .
C13 C15 H15A 109.2 . .
C14 C15 H15B 109.2 . .
C13 C15 H15B 109.2 . .
H15A C15 H15B 107.9 . .
C11 C12 C5 110.0(14) . .
C11 C12 H12A 109.7 . .
C5 C12 H12A 109.7 . .
C11 C12 H12B 109.7 . .
C5 C12 H12B 109.7 . .
H12A C12 H12B 108.2 . .
C1 C2 C3 111.9(10) . .
C1 C2 H2A 109.2 . .
C3 C2 H2A 109.2 . .
C1 C2 H2B 109.2 . .
C3 C2 H2B 109.2 . .
H2A C2 H2B 107.9 . .
C17 C24 C23 112.6(13) . .
C17 C24 H24A 109.1 . .
C23 C24 H24A 109.1 . .
C17 C24 H24B 109.1 . .
C23 C24 H24B 109.1 . .
H24A C24 H24B 107.8 . .
C19 C18 C17 116.1(17) . .
C19 C18 H18A 108.3 . .
C17 C18 H18A 108.3 . .
C19 C18 H18B 108.3 . .
C17 C18 H18B 108.3 . .
H18A C18 H18B 107.4 . .
C4 C3 C2 110.9(14) . .
C4 C3 H3A 109.5 . .
C2 C3 H3A 109.5 . .
C4 C3 H3B 109.5 . .
C2 C3 H3B 109.5 . .
H3A C3 H3B 108.1 . .
C21 C22 C23 109.4(15) . .
C21 C22 P2 115.1(13) . .
C23 C22 P2 100.1(11) . .
C21 C22 H22 110.6 . .
C23 C22 H22 110.6 . .
P2 C22 H22 110.6 . .
C18 C19 C20 114.8(15) . .
C18 C19 H19A 108.6 . .
C20 C19 H19A 108.6 . .
C18 C19 H19B 108.6 . .
C20 C19 H19B 108.6 . .
H19A C19 H19B 107.6 . .
C8 C7 C6 119(2) . .
C8 C7 H7A 107.7 . .
C6 C7 H7A 107.7 . .
C8 C7 H7B 107.7 . .
C6 C7 H7B 107.7 . .
H7A C7 H7B 107.1 . .

loop_
_geom_bond_atom_site_label_1
_geom_bond_atom_site_label_2
_geom_bond_distance
_geom_bond_site_symmetry_2
Pt2 Cl2 2.318(4) .
Pt2 Cl2 2.318(4) 3_665
Pt2 P2 2.321(5) 3_665
Pt2 P2 2.321(5) .
Pt1 P1 2.301(4) 3_775
Pt1 P1 2.301(4) .
Pt1 Cl1 2.308(4) 3_775
Pt1 Cl1 2.308(4) .
P1 C1 1.838(16) .
P1 C5 1.85(2) .
P1 C10 1.891(18) .
P2 C13 1.787(18) .
P2 C22 1.817(18) .
P2 C17 1.833(17) .
C5 C6 1.52(3) .
C5 C12 1.58(3) .
C5 H5 1.0000 .
C17 C24 1.52(2) .
C17 C18 1.55(2) .
C17 H17 1.0000 .
C20 C19 1.51(2) .
C20 C21 1.55(2) .
C20 H20A 0.9900 .
C20 H20B 0.9900 .
C13 C15 1.56(2) .
C13 H13A 0.9900 .
C13 H13B 0.9900 .
C23 C24 1.54(2) .
C23 C22 1.61(2) .
C23 H23A 0.9900 .
C23 H23B 0.9900 .
C21 C22 1.55(2) .
C21 H21A 0.9900 .
C21 H21B 0.9900 .
C11 C10 1.54(2) .
C11 C12 1.55(2) .
C11 H11A 0.9900 .
C11 H11B 0.9900 .
C8 C7 1.46(3) .
C8 C9 1.51(2) .
C8 H8A 0.9900 .
C8 H8B 0.9900 .
C16 C14 1.55(2) .
C16 H16A 0.9800 .
C16 H16B 0.9800 .
C16 H16C 0.9800 .
C6 C7 1.51(2) .
C6 H6A 0.9900 .
C6 H6B 0.9900 .
C10 C9 1.49(2) .
C10 H10 1.0000 .
C14 C15 1.51(2) .
C14 H14A 0.9900 .
C14 H14B 0.9900 .
C1 C2 1.52(2) .
C1 H1A 0.9900 .
C1 H1B 0.9900 .
C4 C3 1.48(2) .
C4 H4A 0.9800 .
C4 H4B 0.9800 .
C4 H4C 0.9800 .
C9 H9A 0.9900 .
C9 H9B 0.9900 .
C15 H15A 0.9900 .
C15 H15B 0.9900 .
C12 H12A 0.9900 .
C12 H12B 0.9900 .
C2 C3 1.561(18) .
C2 H2A 0.9900 .
C2 H2B 0.9900 .
C24 H24A 0.9900 .
C24 H24B 0.9900 .
C18 C19 1.50(2) .
C18 H18A 0.9900 .
C18 H18B 0.9900 .
C3 H3A 0.9900 .
C3 H3B 0.9900 .
C22 H22 1.0000 .
C19 H19A 0.9900 .
C19 H19B 0.9900 .
C7 H7A 0.9900 .
C7 H7B 0.9900 .
